data_4128198
loop_
_publ_author_name
'Sugahara, Tomohiro'
'Guo, Jing-Dong'
'Hashizume, Daisuke'
'Sasamori, Takahiro'
'Tokitoh, Norihiro'

_publ_section_title
;
 Reversible Isomerizations between 1,4-Digermabenzenes and
 1,4-Digerma-Dewar-benzenes: Air-Stable Activators for Small Molecules.
;
_journal_issue 6
_journal_name_full 'Journal of the American Chemical Society'
_journal_page_first 2263
_journal_page_last 2267
_journal_paper_doi 10.1021/jacs.9b00129
_journal_volume 141
_journal_year 2019
_chemical_formula_moiety 'C60 H118 Ge2 Si8'
_chemical_formula_sum 'C60 H118 Ge2 Si8'
_chemical_formula_weight 1209.44
_space_group_crystal_system monoclinic
_space_group_IT_number 14
_space_group_name_Hall '-P 2ybc'
_space_group_name_H-M_alt 'P 1 21/c 1'
_symmetry_space_group_name_Hall '-P 2ybc'
_symmetry_space_group_name_H-M 'P 1 21/c 1'
_atom_sites_solution_hydrogens geom
_atom_sites_solution_primary direct
_atom_sites_solution_secondary difman
_audit_creation_method SHELXL-2014/7
_cell_angle_alpha 90
_cell_angle_beta 101.764(5)
_cell_angle_gamma 90
_cell_formula_units_Z 2
_cell_length_a 9.1996(5)
_cell_length_b 22.4437(9)
_cell_length_c 17.8293(10)
_cell_measurement_reflns_used 48151
_cell_measurement_temperature 103(2)
_cell_measurement_theta_max 25.997
_cell_measurement_theta_min 2.261
_cell_volume 3603.9(3)
_computing_cell_refinement CrysAlisPro
_computing_data_collection CrystalClear
_computing_data_reduction CrysAlisPro
_computing_molecular_graphics 'Yadokari-XG 2011 (Wakita Nemoto et al., 2011)'
_computing_publication_material 'Yadokari-XG 2011 (Wakita,Nemoto et al., 2011)'
_computing_structure_refinement 'SHELXL-2014/7 (Sheldrick, 2014)'
_computing_structure_solution SIR2004
_diffrn_ambient_temperature 103(2)
_diffrn_detector_area_resol_mean 28.5714
_diffrn_measured_fraction_theta_full 0.997
_diffrn_measured_fraction_theta_max 0.997
_diffrn_measurement_device_type 'Rigaku Saturn'
_diffrn_measurement_method \w
_diffrn_radiation_type MoK\a
_diffrn_radiation_wavelength 0.71073
_diffrn_reflns_av_R_equivalents 0.1081
_diffrn_reflns_av_unetI/netI 0.0607
_diffrn_reflns_Laue_measured_fraction_full 0.997
_diffrn_reflns_Laue_measured_fraction_max 0.997
_diffrn_reflns_limit_h_max 11
_diffrn_reflns_limit_h_min -11
_diffrn_reflns_limit_k_max 27
_diffrn_reflns_limit_k_min -27
_diffrn_reflns_limit_l_max 21
_diffrn_reflns_limit_l_min -21
_diffrn_reflns_number 48151
_diffrn_reflns_point_group_measured_fraction_full 0.997
_diffrn_reflns_point_group_measured_fraction_max 0.997
_diffrn_reflns_theta_full 25.242
_diffrn_reflns_theta_max 25.997
_diffrn_reflns_theta_min 2.261
_diffrn_source 'fine-focus sealed tube'
_exptl_absorpt_coefficient_mu 0.999
_exptl_absorpt_correction_T_max 0.924
_exptl_absorpt_correction_T_min 0.924
_exptl_absorpt_correction_type multi-scan
_exptl_absorpt_process_details
;
 MULABS - Empirical Correction for Absorption Anisotropy.
 Blessing, R. H., Acta Cryst., A51, 33-38 (1995).
;
_exptl_crystal_colour orange
_exptl_crystal_density_diffrn 1.115
_exptl_crystal_description block
_exptl_crystal_F_000 1308
_exptl_crystal_size_max 0.080
_exptl_crystal_size_mid 0.080
_exptl_crystal_size_min 0.080
_refine_diff_density_max 0.728
_refine_diff_density_min -0.322
_refine_diff_density_rms 0.081
_refine_ls_extinction_method none
_refine_ls_goodness_of_fit_ref 1.067
_refine_ls_hydrogen_treatment constr
_refine_ls_matrix_type full
_refine_ls_number_parameters 372
_refine_ls_number_reflns 7066
_refine_ls_number_restraints 0
_refine_ls_restrained_S_all 1.067
_refine_ls_R_factor_all 0.0741
_refine_ls_R_factor_gt 0.0479
_refine_ls_shift/su_max 0.002
_refine_ls_shift/su_mean 0.000
_refine_ls_structure_factor_coef Fsqd
_refine_ls_weighting_details 'w=1/[?^2^(Fo^2^)+(0.0598P)^2^+3.2058P] where P=(Fo^2^+2Fc^2^)/3'
_refine_ls_weighting_scheme calc
_refine_ls_wR_factor_gt 0.1169
_refine_ls_wR_factor_ref 0.1289
_reflns_Friedel_coverage 0.000
_reflns_number_gt 5342
_reflns_number_total 7066
_reflns_threshold_expression 'I > 2?(I)'
_cod_data_source_file ja9b00129_si_003.cif
_cod_data_source_block compound08
_cod_database_code 4128198
_shelx_shelxl_version_number 2014/7
_shelx_space_group_comment
;
The symmetry employed for this shelxl refinement is uniquely defined
by the following loop, which should always be used as a source of
symmetry information in preference to the above space-group names.
They are only intended as comments.
;
_shelx_estimated_absorpt_t_min 0.924
_shelx_estimated_absorpt_t_max 0.924

loop_
_space_group_symop_operation_xyz
'x, y, z'
'-x, y+1/2, -z+1/2'
'-x, -y, -z'
'x, -y-1/2, z-1/2'

loop_
_atom_site_label
_atom_site_type_symbol
_atom_site_fract_x
_atom_site_fract_y
_atom_site_fract_z
_atom_site_U_iso_or_equiv
_atom_site_adp_type
_atom_site_occupancy
_atom_site_site_symmetry_order
_atom_site_calc_flag
_atom_site_refinement_flags_posn
_atom_site_refinement_flags_adp
_atom_site_refinement_flags_occupancy
_atom_site_disorder_assembly
_atom_site_disorder_group
Ge1 Ge 0.57524(4) 0.51696(2) 0.59334(2) 0.01810(12) Uani 1 1 d . . . . .
C1 C 0.3934(4) 0.54993(14) 0.54177(18) 0.0188(7) Uani 1 1 d . . . . .
C2 C 0.3313(4) 0.53378(14) 0.46775(19) 0.0188(7) Uani 1 1 d . . . . .
C3 C 0.3086(4) 0.58783(15) 0.5895(2) 0.0232(8) Uani 1 1 d . . . . .
H1 H 0.2626 0.6220 0.5583 0.028 Uiso 1 1 calc R U . . .
H2 H 0.3794 0.6039 0.6343 0.028 Uiso 1 1 calc R U . . .
C4 C 0.1868(5) 0.55269(18) 0.6179(2) 0.0359(10) Uani 1 1 d . . . . .
H3 H 0.1152 0.5373 0.5738 0.054 Uiso 1 1 calc R U . . .
H4 H 0.1358 0.5790 0.6480 0.054 Uiso 1 1 calc R U . . .
H5 H 0.2318 0.5194 0.6500 0.054 Uiso 1 1 calc R U . . .
C5 C 0.1882(4) 0.56257(16) 0.4262(2) 0.0276(8) Uani 1 1 d . . . . .
H6 H 0.1181 0.5657 0.4615 0.033 Uiso 1 1 calc R U . . .
H7 H 0.1417 0.5372 0.3824 0.033 Uiso 1 1 calc R U . . .
C6 C 0.2172(5) 0.62497(16) 0.3969(2) 0.0351(10) Uani 1 1 d . . . . .
H8 H 0.2616 0.6503 0.4403 0.053 Uiso 1 1 calc R U . . .
H9 H 0.1233 0.6425 0.3702 0.053 Uiso 1 1 calc R U . . .
H10 H 0.2854 0.6218 0.3614 0.053 Uiso 1 1 calc R U . . .
C7 C 0.7137(4) 0.56516(14) 0.66881(17) 0.0166(7) Uani 1 1 d . . . . .
C8 C 0.7493(4) 0.62458(14) 0.65145(17) 0.0163(7) Uani 1 1 d . . . . .
C9 C 0.8648(4) 0.65379(14) 0.70038(18) 0.0186(7) Uani 1 1 d . . . . .
H11 H 0.8919 0.6925 0.6867 0.022 Uiso 1 1 calc R U . . .
C10 C 0.9419(4) 0.62908(14) 0.76801(18) 0.0177(7) Uani 1 1 d . . . . .
C11 C 0.9007(4) 0.57226(14) 0.78636(18) 0.0193(7) Uani 1 1 d . . . . .
H12 H 0.9507 0.5547 0.8330 0.023 Uiso 1 1 calc R U . . .
C12 C 0.7882(4) 0.53978(14) 0.73886(18) 0.0194(7) Uani 1 1 d . . . . .
Si1 Si 0.77008(11) 0.66979(4) 0.50308(5) 0.0220(2) Uani 1 1 d . . . . .
Si2 Si 0.58503(11) 0.73194(4) 0.61610(6) 0.0253(2) Uani 1 1 d . . . . .
Si3 Si 0.91054(12) 0.42917(4) 0.81253(6) 0.0286(3) Uani 1 1 d . . . . .
Si4 Si 0.6157(3) 0.49923(13) 0.84175(15) 0.0236(6) Uani 0.692(8) 1 d . . P A 1
Si5 Si 0.6059(9) 0.4777(4) 0.8190(6) 0.046(2) Uani 0.308(8) 1 d . . P A 2
C13 C 0.9593(4) 0.70250(17) 0.5361(2) 0.0286(8) Uani 1 1 d . . . . .
H16 H 1.0163 0.6777 0.5770 0.043 Uiso 1 1 calc R U . . .
H17 H 0.9502 0.7429 0.5556 0.043 Uiso 1 1 calc R U . . .
H18 H 1.0106 0.7041 0.4931 0.043 Uiso 1 1 calc R U . . .
C14 C 0.6602(5) 0.71654(18) 0.4248(2) 0.0362(10) Uani 1 1 d . . . . .
H19 H 0.7070 0.7155 0.3801 0.054 Uiso 1 1 calc R U . . .
H20 H 0.6573 0.7577 0.4427 0.054 Uiso 1 1 calc R U . . .
H21 H 0.5589 0.7009 0.4106 0.054 Uiso 1 1 calc R U . . .
C15 C 0.7933(4) 0.59597(17) 0.4599(2) 0.0322(9) Uani 1 1 d . . . . .
H22 H 0.6954 0.5783 0.4403 0.048 Uiso 1 1 calc R U . . .
H23 H 0.8508 0.5697 0.4989 0.048 Uiso 1 1 calc R U . . .
H24 H 0.8458 0.6009 0.4177 0.048 Uiso 1 1 calc R U . . .
C16 C 0.7135(5) 0.79739(16) 0.6200(3) 0.0395(10) Uani 1 1 d . . . . .
H25 H 0.7355 0.8041 0.5692 0.059 Uiso 1 1 calc R U . . .
H26 H 0.8059 0.7893 0.6569 0.059 Uiso 1 1 calc R U . . .
H27 H 0.6660 0.8329 0.6360 0.059 Uiso 1 1 calc R U . . .
C17 C 0.4087(4) 0.75263(17) 0.5483(2) 0.0336(9) Uani 1 1 d . . . . .
H28 H 0.3796 0.7931 0.5597 0.050 Uiso 1 1 calc R U . . .
H29 H 0.3301 0.7246 0.5541 0.050 Uiso 1 1 calc R U . . .
H30 H 0.4243 0.7510 0.4956 0.050 Uiso 1 1 calc R U . . .
C18 C 0.5411(5) 0.72203(18) 0.7136(2) 0.0354(9) Uani 1 1 d . . . . .
H31 H 0.6324 0.7126 0.7506 0.053 Uiso 1 1 calc R U . . .
H32 H 0.4698 0.6894 0.7121 0.053 Uiso 1 1 calc R U . . .
H33 H 0.4983 0.7589 0.7289 0.053 Uiso 1 1 calc R U . . .
C19 C 1.0658(4) 0.43389(18) 0.7598(2) 0.0375(10) Uani 1 1 d . . . . .
H34 H 1.1519 0.4120 0.7882 0.056 Uiso 1 1 calc R U . . .
H35 H 1.0928 0.4757 0.7549 0.056 Uiso 1 1 calc R U . . .
H36 H 1.0343 0.4164 0.7088 0.056 Uiso 1 1 calc R U . . .
C20 C 0.8405(5) 0.35069(16) 0.8119(2) 0.0372(10) Uani 1 1 d . . . . .
H37 H 0.7751 0.3423 0.7624 0.056 Uiso 1 1 calc R U . . .
H38 H 0.7852 0.3457 0.8530 0.056 Uiso 1 1 calc R U . . .
H39 H 0.9248 0.3231 0.8200 0.056 Uiso 1 1 calc R U . . .
C21 C 0.9974(6) 0.4462(2) 0.9151(2) 0.0486(12) Uani 1 1 d . . . . .
H40 H 1.0733 0.4162 0.9344 0.073 Uiso 1 1 calc R U . . .
H41 H 0.9209 0.4455 0.9461 0.073 Uiso 1 1 calc R U . . .
H42 H 1.0435 0.4858 0.9183 0.073 Uiso 1 1 calc R U . . .
C22 C 0.4372(8) 0.5269(4) 0.7863(4) 0.0445(19) Uani 0.692(8) 1 d . . P A 1
H61 H 0.3894 0.4956 0.7515 0.067 Uiso 0.692(8) 1 calc R U P A 1
H62 H 0.4548 0.5619 0.7565 0.067 Uiso 0.692(8) 1 calc R U P A 1
H63 H 0.3725 0.5379 0.8215 0.067 Uiso 0.692(8) 1 calc R U P A 1
C23 C 0.5739(10) 0.4307(3) 0.8930(5) 0.052(2) Uani 0.692(8) 1 d . . P A 1
H52 H 0.5002 0.4401 0.9240 0.077 Uiso 0.692(8) 1 calc R U P A 1
H53 H 0.6651 0.4162 0.9264 0.077 Uiso 0.692(8) 1 calc R U P A 1
H54 H 0.5343 0.3998 0.8555 0.077 Uiso 0.692(8) 1 calc R U P A 1
C24 C 0.6904(7) 0.5571(3) 0.9125(3) 0.0355(16) Uani 0.692(8) 1 d . . P A 1
H64 H 0.6269 0.5604 0.9503 0.053 Uiso 0.692(8) 1 calc R U P A 1
H65 H 0.6927 0.5954 0.8864 0.053 Uiso 0.692(8) 1 calc R U P A 1
H66 H 0.7913 0.5462 0.9385 0.053 Uiso 0.692(8) 1 calc R U P A 1
C25 C 0.653(3) 0.4570(12) 0.9230(11) 0.079(8) Uani 0.308(8) 1 d . . P A 2
H67 H 0.5627 0.4575 0.9441 0.119 Uiso 0.308(8) 1 calc R U P A 2
H68 H 0.6967 0.4170 0.9285 0.119 Uiso 0.308(8) 1 calc R U P A 2
H69 H 0.7245 0.4858 0.9508 0.119 Uiso 0.308(8) 1 calc R U P A 2
C26 C 0.515(2) 0.5511(7) 0.8116(9) 0.042(4) Uani 0.308(8) 1 d . . P A 2
H55 H 0.5907 0.5825 0.8193 0.063 Uiso 0.308(8) 1 calc R U P A 2
H56 H 0.4547 0.5545 0.8508 0.063 Uiso 0.308(8) 1 calc R U P A 2
H57 H 0.4511 0.5555 0.7607 0.063 Uiso 0.308(8) 1 calc R U P A 2
C27 C 0.4687(18) 0.4190(8) 0.7688(13) 0.075(7) Uani 0.308(8) 1 d . . P A 2
H58 H 0.4167 0.4345 0.7191 0.112 Uiso 0.308(8) 1 calc R U P A 2
H59 H 0.3964 0.4099 0.8006 0.112 Uiso 0.308(8) 1 calc R U P A 2
H60 H 0.5228 0.3827 0.7609 0.112 Uiso 0.308(8) 1 calc R U P A 2
C28 C 1.0654(4) 0.66461(15) 0.8205(2) 0.0235(8) Uani 1 1 d . . . . .
C29 C 0.9998(5) 0.72237(19) 0.8439(3) 0.0453(11) Uani 1 1 d . . . . .
H43 H 0.9270 0.7132 0.8754 0.068 Uiso 1 1 calc R U . . .
H44 H 0.9511 0.7441 0.7980 0.068 Uiso 1 1 calc R U . . .
H45 H 1.0793 0.7470 0.8735 0.068 Uiso 1 1 calc R U . . .
C30 C 1.1875(5) 0.68148(19) 0.7755(2) 0.0381(10) Uani 1 1 d . . . . .
H46 H 1.2643 0.7053 0.8083 0.057 Uiso 1 1 calc R U . . .
H47 H 1.1431 0.7047 0.7300 0.057 Uiso 1 1 calc R U . . .
H48 H 1.2320 0.6451 0.7597 0.057 Uiso 1 1 calc R U . . .
C31 C 1.1383(5) 0.6303(2) 0.8904(2) 0.0458(12) Uani 1 1 d . . . . .
H49 H 1.0647 0.6212 0.9215 0.069 Uiso 1 1 calc R U . . .
H50 H 1.2185 0.6542 0.9206 0.069 Uiso 1 1 calc R U . . .
H51 H 1.1793 0.5931 0.8748 0.069 Uiso 1 1 calc R U . . .
C32 C 0.6645(4) 0.66042(14) 0.58356(18) 0.0175(7) Uani 1 1 d . . . . .
H13 H 0.5762 0.6355 0.5613 0.021 Uiso 1 1 calc R U . . .
C33 C 0.7491(4) 0.47965(15) 0.7702(2) 0.0267(8) Uani 1 1 d . . . . .
H14 H 0.6877 0.4576 0.7262 0.032 Uiso 0.692(8) 1 calc R U P A 1
H15 H 0.7047 0.4580 0.7220 0.032 Uiso 0.308(8) 1 calc R U P A 2

loop_
_atom_site_aniso_label
_atom_site_aniso_U_11
_atom_site_aniso_U_22
_atom_site_aniso_U_33
_atom_site_aniso_U_23
_atom_site_aniso_U_13
_atom_site_aniso_U_12
Ge1 0.0230(2) 0.01308(18) 0.01727(18) -0.00336(14) 0.00176(13) -0.00019(15)
C1 0.0230(18) 0.0126(16) 0.0217(17) -0.0011(13) 0.0066(14) -0.0024(14)
C2 0.0200(18) 0.0143(16) 0.0224(17) -0.0008(13) 0.0049(14) -0.0020(13)
C3 0.026(2) 0.0197(18) 0.0250(18) -0.0054(14) 0.0071(15) 0.0025(15)
C4 0.042(2) 0.029(2) 0.044(2) -0.0116(18) 0.026(2) -0.0055(18)
C5 0.025(2) 0.026(2) 0.0289(19) -0.0076(15) 0.0005(16) 0.0063(16)
C6 0.045(3) 0.024(2) 0.031(2) -0.0036(16) -0.0035(18) 0.0110(18)
C7 0.0226(18) 0.0137(16) 0.0133(15) -0.0040(12) 0.0029(13) -0.0025(13)
C8 0.0195(17) 0.0143(16) 0.0165(16) -0.0006(12) 0.0073(13) 0.0021(13)
C9 0.0217(18) 0.0108(16) 0.0247(17) -0.0023(13) 0.0078(14) -0.0004(13)
C10 0.0192(18) 0.0156(16) 0.0185(16) -0.0060(13) 0.0045(13) -0.0001(13)
C11 0.0218(18) 0.0173(17) 0.0179(16) -0.0010(13) 0.0019(14) 0.0000(14)
C12 0.0259(19) 0.0144(16) 0.0189(16) -0.0026(13) 0.0067(14) -0.0002(14)
Si1 0.0262(5) 0.0176(5) 0.0226(5) 0.0042(4) 0.0059(4) -0.0015(4)
Si2 0.0255(6) 0.0136(5) 0.0352(6) -0.0041(4) 0.0026(4) 0.0028(4)
Si3 0.0413(7) 0.0173(5) 0.0246(5) 0.0061(4) 0.0003(5) -0.0012(4)
Si4 0.0274(10) 0.0255(13) 0.0196(11) 0.0033(8) 0.0088(8) -0.0028(9)
Si5 0.044(3) 0.050(5) 0.052(5) 0.023(3) 0.025(3) 0.020(3)
C13 0.030(2) 0.027(2) 0.030(2) 0.0046(16) 0.0096(16) -0.0012(16)
C14 0.037(2) 0.037(2) 0.033(2) 0.0129(18) 0.0050(18) -0.0033(19)
C15 0.039(2) 0.028(2) 0.034(2) -0.0035(16) 0.0167(18) -0.0034(18)
C16 0.036(2) 0.0155(19) 0.065(3) -0.0057(19) 0.005(2) 0.0016(17)
C17 0.027(2) 0.0210(19) 0.050(2) -0.0047(17) 0.0020(18) 0.0081(16)
C18 0.033(2) 0.033(2) 0.040(2) -0.0139(18) 0.0088(18) 0.0047(18)
C19 0.035(2) 0.032(2) 0.042(2) 0.0137(18) -0.0019(18) 0.0003(18)
C20 0.053(3) 0.0188(19) 0.041(2) 0.0093(17) 0.012(2) -0.0028(19)
C21 0.073(3) 0.033(2) 0.031(2) 0.0049(18) -0.011(2) 0.008(2)
C22 0.023(4) 0.082(6) 0.030(3) 0.004(3) 0.009(3) 0.003(4)
C23 0.064(6) 0.043(5) 0.059(5) 0.010(4) 0.038(4) -0.010(4)
C24 0.038(4) 0.040(4) 0.031(3) -0.011(3) 0.015(3) 0.000(3)
C25 0.093(18) 0.11(2) 0.049(12) 0.034(12) 0.044(12) 0.052(15)
C26 0.038(10) 0.055(10) 0.038(9) -0.003(7) 0.018(7) 0.007(8)
C27 0.035(10) 0.053(11) 0.141(19) 0.031(11) 0.027(11) -0.002(8)
C28 0.0252(19) 0.0190(18) 0.0243(18) -0.0079(14) 0.0000(15) -0.0027(15)
C29 0.047(3) 0.038(3) 0.049(3) -0.019(2) 0.005(2) -0.006(2)
C30 0.035(2) 0.039(2) 0.039(2) -0.0060(18) 0.0031(19) -0.0122(19)
C31 0.052(3) 0.041(3) 0.037(2) 0.0002(19) -0.007(2) -0.017(2)
C32 0.0207(18) 0.0105(16) 0.0215(17) 0.0008(12) 0.0047(14) -0.0007(13)
C33 0.034(2) 0.0194(18) 0.0235(18) 0.0056(14) -0.0011(15) -0.0080(16)

loop_
_atom_type_symbol
_atom_type_description
_atom_type_scat_dispersion_real
_atom_type_scat_dispersion_imag
_atom_type_scat_source
Ge Ge 0.1547 1.8001 'International Tables Vol C Tables 4.2.6.8 and 6.1.1.4'
Si Si 0.0817 0.0704 'International Tables Vol C Tables 4.2.6.8 and 6.1.1.4'
C C 0.0033 0.0016 'International Tables Vol C Tables 4.2.6.8 and 6.1.1.4'
H H 0.0000 0.0000 'International Tables Vol C Tables 4.2.6.8 and 6.1.1.4'

loop_
_geom_angle_atom_site_label_1
_geom_angle_atom_site_label_2
_geom_angle_atom_site_label_3
_geom_angle
_geom_angle_site_symmetry_1
_geom_angle_site_symmetry_3
C1 Ge1 C2 114.56(14) . 3_666
C1 Ge1 C7 120.08(14) . .
C2 Ge1 C7 114.49(14) 3_666 .
C2 C1 C3 121.5(3) . .
C2 C1 Ge1 121.2(3) . .
C3 C1 Ge1 116.7(2) . .
C1 C2 C5 120.4(3) . .
C1 C2 Ge1 124.1(3) . 3_666
C5 C2 Ge1 115.1(2) . 3_666
C1 C3 C4 112.8(3) . .
C1 C3 H1 109.0 . .
C4 C3 H1 109.0 . .
C1 C3 H2 109.0 . .
C4 C3 H2 109.0 . .
H1 C3 H2 107.8 . .
C3 C4 H3 109.5 . .
C3 C4 H4 109.5 . .
H3 C4 H4 109.5 . .
C3 C4 H5 109.5 . .
H3 C4 H5 109.5 . .
H4 C4 H5 109.5 . .
C2 C5 C6 111.1(3) . .
C2 C5 H6 109.4 . .
C6 C5 H6 109.4 . .
C2 C5 H7 109.4 . .
C6 C5 H7 109.4 . .
H6 C5 H7 108.0 . .
C5 C6 H8 109.5 . .
C5 C6 H9 109.5 . .
H8 C6 H9 109.5 . .
C5 C6 H10 109.5 . .
H8 C6 H10 109.5 . .
H9 C6 H10 109.5 . .
C12 C7 C8 118.5(3) . .
C12 C7 Ge1 120.6(2) . .
C8 C7 Ge1 120.7(2) . .
C9 C8 C7 119.0(3) . .
C9 C8 C32 116.7(3) . .
C7 C8 C32 124.2(3) . .
C10 C9 C8 123.2(3) . .
C10 C9 H11 118.4 . .
C8 C9 H11 118.4 . .
C9 C10 C11 117.2(3) . .
C9 C10 C28 120.4(3) . .
C11 C10 C28 122.4(3) . .
C10 C11 C12 122.6(3) . .
C10 C11 H12 118.7 . .
C12 C11 H12 118.7 . .
C11 C12 C7 119.3(3) . .
C11 C12 C33 115.9(3) . .
C7 C12 C33 124.7(3) . .
C15 Si1 C14 106.35(19) . .
C15 Si1 C13 107.60(18) . .
C14 Si1 C13 109.97(18) . .
C15 Si1 C32 109.49(16) . .
C14 Si1 C32 110.12(17) . .
C13 Si1 C32 113.07(16) . .
C17 Si2 C18 107.81(19) . .
C17 Si2 C16 106.59(18) . .
C18 Si2 C16 108.1(2) . .
C17 Si2 C32 110.39(16) . .
C18 Si2 C32 110.56(16) . .
C16 Si2 C32 113.16(17) . .
C19 Si3 C20 110.35(19) . .
C19 Si3 C21 105.1(2) . .
C20 Si3 C21 105.91(19) . .
C19 Si3 C33 112.52(17) . .
C20 Si3 C33 108.58(18) . .
C21 Si3 C33 114.12(19) . .
C24 Si4 C22 107.3(4) . .
C24 Si4 C23 109.3(4) . .
C22 Si4 C23 106.8(4) . .
C24 Si4 C33 113.7(2) . .
C22 Si4 C33 109.2(3) . .
C23 Si4 C33 110.3(3) . .
C33 Si5 C26 108.9(7) . .
C33 Si5 C25 117.4(9) . .
C26 Si5 C25 107.6(11) . .
C33 Si5 C27 106.3(8) . .
C26 Si5 C27 109.6(10) . .
C25 Si5 C27 106.9(13) . .
Si1 C13 H16 109.5 . .
Si1 C13 H17 109.5 . .
H16 C13 H17 109.5 . .
Si1 C13 H18 109.5 . .
H16 C13 H18 109.5 . .
H17 C13 H18 109.5 . .
Si1 C14 H19 109.5 . .
Si1 C14 H20 109.5 . .
H19 C14 H20 109.5 . .
Si1 C14 H21 109.5 . .
H19 C14 H21 109.5 . .
H20 C14 H21 109.5 . .
Si1 C15 H22 109.5 . .
Si1 C15 H23 109.5 . .
H22 C15 H23 109.5 . .
Si1 C15 H24 109.5 . .
H22 C15 H24 109.5 . .
H23 C15 H24 109.5 . .
Si2 C16 H25 109.5 . .
Si2 C16 H26 109.5 . .
H25 C16 H26 109.5 . .
Si2 C16 H27 109.5 . .
H25 C16 H27 109.5 . .
H26 C16 H27 109.5 . .
Si2 C17 H28 109.5 . .
Si2 C17 H29 109.5 . .
H28 C17 H29 109.5 . .
Si2 C17 H30 109.5 . .
H28 C17 H30 109.5 . .
H29 C17 H30 109.5 . .
Si2 C18 H31 109.5 . .
Si2 C18 H32 109.5 . .
H31 C18 H32 109.5 . .
Si2 C18 H33 109.5 . .
H31 C18 H33 109.5 . .
H32 C18 H33 109.5 . .
Si3 C19 H34 109.5 . .
Si3 C19 H35 109.5 . .
H34 C19 H35 109.5 . .
Si3 C19 H36 109.5 . .
H34 C19 H36 109.5 . .
H35 C19 H36 109.5 . .
Si3 C20 H37 109.5 . .
Si3 C20 H38 109.5 . .
H37 C20 H38 109.5 . .
Si3 C20 H39 109.5 . .
H37 C20 H39 109.5 . .
H38 C20 H39 109.5 . .
Si3 C21 H40 109.5 . .
Si3 C21 H41 109.5 . .
H40 C21 H41 109.5 . .
Si3 C21 H42 109.5 . .
H40 C21 H42 109.5 . .
H41 C21 H42 109.5 . .
Si4 C22 H61 109.5 . .
Si4 C22 H62 109.5 . .
H61 C22 H62 109.5 . .
Si4 C22 H63 109.5 . .
H61 C22 H63 109.5 . .
H62 C22 H63 109.5 . .
Si4 C23 H52 109.5 . .
Si4 C23 H53 109.5 . .
H52 C23 H53 109.5 . .
Si4 C23 H54 109.5 . .
H52 C23 H54 109.5 . .
H53 C23 H54 109.5 . .
Si4 C24 H64 109.5 . .
Si4 C24 H65 109.5 . .
H64 C24 H65 109.5 . .
Si4 C24 H66 109.5 . .
H64 C24 H66 109.5 . .
H65 C24 H66 109.5 . .
Si5 C25 H67 109.5 . .
Si5 C25 H68 109.5 . .
H67 C25 H68 109.5 . .
Si5 C25 H69 109.5 . .
H67 C25 H69 109.5 . .
H68 C25 H69 109.5 . .
Si5 C26 H55 109.5 . .
Si5 C26 H56 109.5 . .
H55 C26 H56 109.5 . .
Si5 C26 H57 109.5 . .
H55 C26 H57 109.5 . .
H56 C26 H57 109.5 . .
Si5 C27 H58 109.5 . .
Si5 C27 H59 109.5 . .
H58 C27 H59 109.5 . .
Si5 C27 H60 109.5 . .
H58 C27 H60 109.5 . .
H59 C27 H60 109.5 . .
C31 C28 C29 110.1(3) . .
C31 C28 C10 112.8(3) . .
C29 C28 C10 108.9(3) . .
C31 C28 C30 107.8(3) . .
C29 C28 C30 107.6(3) . .
C10 C28 C30 109.5(3) . .
C28 C29 H43 109.5 . .
C28 C29 H44 109.5 . .
H43 C29 H44 109.5 . .
C28 C29 H45 109.5 . .
H43 C29 H45 109.5 . .
H44 C29 H45 109.5 . .
C28 C30 H46 109.5 . .
C28 C30 H47 109.5 . .
H46 C30 H47 109.5 . .
C28 C30 H48 109.5 . .
H46 C30 H48 109.5 . .
H47 C30 H48 109.5 . .
C28 C31 H49 109.5 . .
C28 C31 H50 109.5 . .
H49 C31 H50 109.5 . .
C28 C31 H51 109.5 . .
H49 C31 H51 109.5 . .
H50 C31 H51 109.5 . .
C8 C32 Si1 113.5(2) . .
C8 C32 Si2 111.6(2) . .
Si1 C32 Si2 115.09(16) . .
C8 C32 H13 105.2 . .
Si1 C32 H13 105.2 . .
Si2 C32 H13 105.2 . .
C12 C33 Si5 117.9(4) . .
C12 C33 Si3 116.7(3) . .
Si5 C33 Si3 113.6(3) . .
C12 C33 Si4 105.1(2) . .
Si3 C33 Si4 114.28(19) . .
C12 C33 H14 106.7 . .
Si3 C33 H14 106.7 . .
Si4 C33 H14 106.7 . .
C12 C33 H15 101.6 . .
Si5 C33 H15 101.6 . .
Si3 C33 H15 101.6 . .

loop_
_geom_bond_atom_site_label_1
_geom_bond_atom_site_label_2
_geom_bond_distance
_geom_bond_site_symmetry_2
Ge1 C1 1.888(3) .
Ge1 C2 1.899(3) 3_666
Ge1 C7 1.976(3) .
C1 C2 1.376(5) .
C1 C3 1.526(5) .
C2 C5 1.517(5) .
C2 Ge1 1.899(3) 3_666
C3 C4 1.538(5) .
C3 H1 0.9900 .
C3 H2 0.9900 .
C4 H3 0.9800 .
C4 H4 0.9800 .
C4 H5 0.9800 .
C5 C6 1.537(5) .
C5 H6 0.9900 .
C5 H7 0.9900 .
C6 H8 0.9800 .
C6 H9 0.9800 .
C6 H10 0.9800 .
C7 C12 1.416(4) .
C7 C8 1.423(4) .
C8 C9 1.393(4) .
C8 C32 1.528(4) .
C9 C10 1.384(5) .
C9 H11 0.9500 .
C10 C11 1.389(5) .
C10 C28 1.539(4) .
C11 C12 1.401(5) .
C11 H12 0.9500 .
C12 C33 1.531(5) .
Si1 C15 1.857(4) .
Si1 C14 1.869(4) .
Si1 C13 1.870(4) .
Si1 C32 1.901(3) .
Si2 C17 1.873(4) .
Si2 C18 1.876(4) .
Si2 C16 1.878(4) .
Si2 C32 1.903(3) .
Si3 C19 1.866(4) .
Si3 C20 1.875(4) .
Si3 C21 1.880(4) .
Si3 C33 1.898(4) .
Si4 C24 1.843(6) .
Si4 C22 1.843(7) .
Si4 C23 1.869(8) .
Si4 C33 1.992(5) .
Si5 C33 1.722(8) .
Si5 C26 1.841(17) .
Si5 C25 1.87(2) .
Si5 C27 1.91(2) .
C13 H16 0.9800 .
C13 H17 0.9800 .
C13 H18 0.9800 .
C14 H19 0.9800 .
C14 H20 0.9800 .
C14 H21 0.9800 .
C15 H22 0.9800 .
C15 H23 0.9800 .
C15 H24 0.9800 .
C16 H25 0.9800 .
C16 H26 0.9800 .
C16 H27 0.9800 .
C17 H28 0.9800 .
C17 H29 0.9800 .
C17 H30 0.9800 .
C18 H31 0.9800 .
C18 H32 0.9800 .
C18 H33 0.9800 .
C19 H34 0.9800 .
C19 H35 0.9800 .
C19 H36 0.9800 .
C20 H37 0.9800 .
C20 H38 0.9800 .
C20 H39 0.9800 .
C21 H40 0.9800 .
C21 H41 0.9800 .
C21 H42 0.9800 .
C22 H61 0.9800 .
C22 H62 0.9800 .
C22 H63 0.9800 .
C23 H52 0.9800 .
C23 H53 0.9800 .
C23 H54 0.9800 .
C24 H64 0.9800 .
C24 H65 0.9800 .
C24 H66 0.9800 .
C25 H67 0.9800 .
C25 H68 0.9800 .
C25 H69 0.9800 .
C26 H55 0.9800 .
C26 H56 0.9800 .
C26 H57 0.9800 .
C27 H58 0.9800 .
C27 H59 0.9800 .
C27 H60 0.9800 .
C28 C31 1.503(5) .
C28 C29 1.524(5) .
C28 C30 1.555(5) .
C29 H43 0.9800 .
C29 H44 0.9800 .
C29 H45 0.9800 .
C30 H46 0.9800 .
C30 H47 0.9800 .
C30 H48 0.9800 .
C31 H49 0.9800 .
C31 H50 0.9800 .
C31 H51 0.9800 .
C32 H13 1.0000 .
C33 H14 1.0000 .
C33 H15 1.0000 .

loop_
_geom_torsion_atom_site_label_1
_geom_torsion_atom_site_label_2
_geom_torsion_atom_site_label_3
_geom_torsion_atom_site_label_4
_geom_torsion
_geom_torsion_site_symmetry_1
_geom_torsion_site_symmetry_4
C2 Ge1 C1 C2 4.9(4) 3_666 .
C7 Ge1 C1 C2 147.2(3) . .
C2 Ge1 C1 C3 176.1(2) 3_666 .
C7 Ge1 C1 C3 -41.5(3) . .
C3 C1 C2 C5 11.5(5) . .
Ge1 C1 C2 C5 -177.6(2) . .
C3 C1 C2 Ge1 -176.2(2) . 3_666
Ge1 C1 C2 Ge1 -5.4(4) . 3_666
C2 C1 C3 C4 74.5(4) . .
Ge1 C1 C3 C4 -96.8(3) . .
C1 C2 C5 C6 78.3(4) . .
Ge1 C2 C5 C6 -94.6(3) 3_666 .
C12 C7 C8 C9 5.6(5) . .
Ge1 C7 C8 C9 -169.6(2) . .
C12 C7 C8 C32 -171.7(3) . .
Ge1 C7 C8 C32 13.1(4) . .
C7 C8 C9 C10 -3.9(5) . .
C32 C8 C9 C10 173.6(3) . .
C8 C9 C10 C11 0.4(5) . .
C8 C9 C10 C28 -178.3(3) . .
C9 C10 C11 C12 1.2(5) . .
C28 C10 C11 C12 179.9(3) . .
C10 C11 C12 C7 0.7(5) . .
C10 C11 C12 C33 -175.9(3) . .
C8 C7 C12 C11 -4.1(5) . .
Ge1 C7 C12 C11 171.2(2) . .
C8 C7 C12 C33 172.2(3) . .
Ge1 C7 C12 C33 -12.6(5) . .
C9 C10 C28 C31 -179.0(3) . .
C11 C10 C28 C31 2.4(5) . .
C9 C10 C28 C29 58.5(4) . .
C11 C10 C28 C29 -120.1(4) . .
C9 C10 C28 C30 -58.9(4) . .
C11 C10 C28 C30 122.5(4) . .
C9 C8 C32 Si1 75.9(3) . .
C7 C8 C32 Si1 -106.8(3) . .
C9 C8 C32 Si2 -56.2(3) . .
C7 C8 C32 Si2 121.1(3) . .
C11 C12 C33 Si5 93.7(5) . .
C7 C12 C33 Si5 -82.7(6) . .
C11 C12 C33 Si3 -47.0(4) . .
C7 C12 C33 Si3 136.7(3) . .
C11 C12 C33 Si4 80.7(3) . .
C7 C12 C33 Si4 -95.6(3) . .
C26 Si5 C33 C12 6.9(11) . .
C25 Si5 C33 C12 -115.6(12) . .
C27 Si5 C33 C12 124.9(7) . .
C26 Si5 C33 Si3 148.7(8) . .
C25 Si5 C33 Si3 26.2(14) . .
C27 Si5 C33 Si3 -93.3(7) . .
C19 Si3 C33 C12 -36.2(3) . .
C20 Si3 C33 C12 -158.7(3) . .
C21 Si3 C33 C12 83.5(3) . .
C19 Si3 C33 Si5 -178.5(5) . .
C20 Si3 C33 Si5 59.0(5) . .
C21 Si3 C33 Si5 -58.8(5) . .
C19 Si3 C33 Si4 -159.3(2) . .
C20 Si3 C33 Si4 78.2(2) . .
C21 Si3 C33 Si4 -39.6(3) . .
